data_7225489
loop_
_publ_author_name
'Safin, Damir A.'
'Robeyns, Koen'
'Garcia, Yann'

_publ_section_title
;
 1,2,4-Triazole-based molecular switches: crystal structures, Hirshfeld
 surface analysis and optical properties
;
_journal_issue 38
_journal_name_full CrystEngComm
_journal_page_first 7284
_journal_paper_doi 10.1039/C6CE00749J
_journal_volume 18
_journal_year 2016
_chemical_formula_moiety 'C9 H8 N4 O2'
_chemical_formula_sum 'C9 H8 N4 O2'
_chemical_formula_weight 204.19
_space_group_crystal_system monoclinic
_space_group_IT_number 14
_space_group_name_Hall '-P 2yn'
_space_group_name_H-M_alt 'P 1 21/n 1'
_symmetry_space_group_name_Hall '-P 2yn'
_symmetry_space_group_name_H-M 'P 1 21/n 1'
_atom_sites_solution_hydrogens geom
_audit_creation_method SHELXL-2014/7
_audit_update_record
;
2016-02-01 deposited with the CCDC.
2016-05-20 downloaded from the CCDC.
;
_cell_angle_alpha 90
_cell_angle_beta 107.25(2)
_cell_angle_gamma 90
_cell_formula_units_Z 4
_cell_length_a 5.8474(12)
_cell_length_b 21.040(4)
_cell_length_c 7.5567(18)
_cell_measurement_reflns_used 538
_cell_measurement_temperature 298(2)
_cell_measurement_theta_max 20.4400
_cell_measurement_theta_min 2.8780
_cell_volume 887.9(3)
_computing_cell_refinement
;
CrysAlisPro, Agilent Technologies,
Version 1.171.37.35 (release 13-08-2014 CrysAlis171 .NET)
(compiled Aug 13 2014,18:06:01)
;
_computing_data_collection MAR
_computing_data_reduction
;
CrysAlisPro, Agilent Technologies,
Version 1.171.37.35 (release 13-08-2014 CrysAlis171 .NET)
(compiled Aug 13 2014,18:06:01)
;
_computing_molecular_graphics 'MERCURY (Macrae et al., 2008)'
_computing_publication_material
;

'MERCURY (Macrae et al., 2008), Platon (Spek, 2009)'



;
_computing_structure_refinement 'SHELXL-2014/7 (Sheldrick, 2014)'
_computing_structure_solution 'SHELXS-97 (Sheldrick, 1990)'
_diffrn_ambient_temperature 298(2)
_diffrn_measured_fraction_theta_full 0.970
_diffrn_measured_fraction_theta_max 0.970
_diffrn_measurement_device_type 'MAR345 image plate'
_diffrn_measurement_method '175 images, \D\F 1.5\% '
_diffrn_radiation_monochromator 'Zr filter'
_diffrn_radiation_source 'Rigaku UltraX 18 rotating anode'
_diffrn_radiation_type MoK\a
_diffrn_radiation_wavelength 0.71073
_diffrn_reflns_av_unetI/netI 0.0842
_diffrn_reflns_Laue_measured_fraction_full 0.970
_diffrn_reflns_Laue_measured_fraction_max 0.970
_diffrn_reflns_limit_h_max 5
_diffrn_reflns_limit_h_min -5
_diffrn_reflns_limit_k_max 20
_diffrn_reflns_limit_k_min -20
_diffrn_reflns_limit_l_max 7
_diffrn_reflns_limit_l_min -7
_diffrn_reflns_number 1626
_diffrn_reflns_point_group_measured_fraction_full 0.970
_diffrn_reflns_point_group_measured_fraction_max 0.970
_diffrn_reflns_theta_full 20.834
_diffrn_reflns_theta_max 20.834
_diffrn_reflns_theta_min 2.984
_exptl_absorpt_coefficient_mu 0.113
_exptl_absorpt_correction_T_max 1.00000
_exptl_absorpt_correction_T_min 0.03731
_exptl_absorpt_correction_type multi-scan
_exptl_absorpt_process_details
;
CrysAlisPro, Agilent Technologies,
Version 1.171.37.35 (release 13-08-2014 CrysAlis171 .NET)
(compiled Aug 13 2014,18:06:01)
Empirical absorption correction using spherical harmonics,
 implemented in SCALE3 ABSPACK scaling algorithm.
;
_exptl_crystal_colour colourless
_exptl_crystal_density_diffrn 1.528
_exptl_crystal_description needle
_exptl_crystal_F_000 424
_exptl_crystal_size_max 0.22
_exptl_crystal_size_mid 0.05
_exptl_crystal_size_min 0.03
_refine_diff_density_max 0.297
_refine_diff_density_min -0.336
_refine_diff_density_rms 0.072
_refine_ls_extinction_method none
_refine_ls_goodness_of_fit_ref 1.043
_refine_ls_hydrogen_treatment constr
_refine_ls_matrix_type full
_refine_ls_number_parameters 137
_refine_ls_number_reflns 1626
_refine_ls_number_restraints 0
_refine_ls_restrained_S_all 1.043
_refine_ls_R_factor_all 0.1607
_refine_ls_R_factor_gt 0.0848
_refine_ls_shift/su_max 0.000
_refine_ls_shift/su_mean 0.000
_refine_ls_structure_factor_coef Fsqd
_refine_ls_weighting_details 'w=1/[\s^2^(Fo^2^)+(0.0209P)^2^+2.5000P] where P=(Fo^2^+2Fc^2^)/3'
_refine_ls_weighting_scheme calc
_refine_ls_wR_factor_gt 0.1722
_refine_ls_wR_factor_ref 0.1998
_reflns_Friedel_coverage 0.000
_reflns_number_gt 805
_reflns_number_total 1626
_reflns_threshold_expression 'I > 2\s(I)'
_cod_data_source_file c6ce00749j2.cif
_cod_data_source_block 3
_cod_depositor_comments 'Adding full bibliography for 7225488--7225494.cif.'
_cod_database_code 7225489
_shelx_shelxl_version_number 2014/7
_shelx_space_group_comment
;
The symmetry employed for this shelxl refinement is uniquely defined
by the following loop, which should always be used as a source of
symmetry information in preference to the above space-group names.
They are only intended as comments.
;

loop_
_space_group_symop_operation_xyz
'x, y, z'
'-x+1/2, y+1/2, -z+1/2'
'-x, -y, -z'
'x-1/2, -y-1/2, z-1/2'

loop_
_atom_site_label
_atom_site_type_symbol
_atom_site_fract_x
_atom_site_fract_y
_atom_site_fract_z
_atom_site_U_iso_or_equiv
_atom_site_adp_type
_atom_site_occupancy
_atom_site_site_symmetry_order
_atom_site_calc_flag
_atom_site_refinement_flags_posn
_atom_site_refinement_flags_adp
N1 N 0.0235(16) 0.1321(4) 0.0993(12) 0.071(3) Uani 1 1 d . .
N2 N 0.0679(16) 0.1948(4) 0.1621(12) 0.072(3) Uani 1 1 d . .
C3 C 0.285(2) 0.1979(5) 0.2730(15) 0.071(4) Uani 1 1 d . .
H3 H 0.3579 0.2342 0.3347 0.085 Uiso 1 1 calc R U
N4 N 0.3873(14) 0.1397(4) 0.2843(12) 0.060(2) Uani 1 1 d . .
C5 C 0.224(2) 0.1008(5) 0.1783(15) 0.068(3) Uani 1 1 d . .
H5 H 0.2475 0.0578 0.1620 0.082 Uiso 1 1 calc R U
N6 N 0.6067(16) 0.1149(4) 0.3893(13) 0.066(3) Uani 1 1 d . .
C7 C 0.767(2) 0.1544(5) 0.4773(16) 0.072(3) Uani 1 1 d . .
H7 H 0.7360 0.1978 0.4647 0.086 Uiso 1 1 calc R U
C8 C 0.9994(18) 0.1323(5) 0.5975(14) 0.059(3) Uani 1 1 d . .
C9 C 1.187(2) 0.1732(5) 0.6716(15) 0.068(3) Uani 1 1 d . .
C10 C 1.403(2) 0.1504(5) 0.7743(16) 0.064(3) Uani 1 1 d . .
H10 H 1.5306 0.1781 0.8226 0.077 Uiso 1 1 calc R U
C11 C 1.4325(18) 0.0870(5) 0.8059(15) 0.065(3) Uani 1 1 d . .
C12 C 1.251(2) 0.0457(5) 0.7356(15) 0.076(4) Uani 1 1 d . .
H12 H 1.2749 0.0023 0.7567 0.092 Uiso 1 1 calc R U
C13 C 1.033(2) 0.0676(5) 0.6341(15) 0.073(4) Uani 1 1 d . .
H13 H 0.9062 0.0395 0.5891 0.088 Uiso 1 1 calc R U
O14 O 1.1542(12) 0.2365(3) 0.6295(10) 0.080(3) Uani 1 1 d . .
H14 H 1.2781 0.2559 0.6795 0.121 Uiso 1 1 calc R U
O15 O 1.6453(13) 0.0597(3) 0.9063(11) 0.090(3) Uani 1 1 d . .
H15 H 1.7466 0.0875 0.9429 0.135 Uiso 1 1 calc R U

loop_
_atom_site_aniso_label
_atom_site_aniso_U_11
_atom_site_aniso_U_22
_atom_site_aniso_U_33
_atom_site_aniso_U_23
_atom_site_aniso_U_13
_atom_site_aniso_U_12
N1 0.059(6) 0.066(6) 0.082(7) -0.017(6) 0.011(5) -0.004(5)
N2 0.070(7) 0.061(6) 0.080(7) 0.001(6) 0.016(5) 0.012(5)
C3 0.064(8) 0.052(7) 0.089(10) -0.004(7) 0.010(7) 0.012(7)
N4 0.035(5) 0.065(6) 0.071(6) -0.007(6) 0.000(4) 0.010(5)
C5 0.050(7) 0.064(8) 0.076(9) -0.004(7) -0.003(6) 0.008(6)
N6 0.058(6) 0.055(6) 0.075(7) -0.017(5) 0.003(5) -0.005(5)
C7 0.099(10) 0.056(8) 0.068(8) 0.001(7) 0.038(7) 0.022(7)
C8 0.047(7) 0.052(7) 0.073(8) 0.004(6) 0.010(6) 0.007(6)
C9 0.064(8) 0.061(8) 0.071(8) 0.009(7) 0.008(6) 0.003(7)
C10 0.072(8) 0.040(7) 0.077(8) 0.000(6) 0.020(6) 0.001(6)
C11 0.054(8) 0.066(8) 0.065(8) -0.001(7) 0.000(6) 0.001(7)
C12 0.068(8) 0.060(8) 0.082(9) -0.008(7) -0.007(7) 0.005(6)
C13 0.090(10) 0.049(8) 0.073(9) -0.004(6) 0.013(7) -0.010(6)
O14 0.069(5) 0.058(5) 0.105(6) 0.009(4) 0.010(4) 0.001(4)
O15 0.076(6) 0.066(5) 0.115(7) 0.006(5) 0.008(5) 0.001(4)

loop_
_atom_type_symbol
_atom_type_description
_atom_type_scat_dispersion_real
_atom_type_scat_dispersion_imag
_atom_type_scat_source
C C 0.0033 0.0016 'International Tables Vol C Tables 4.2.6.8 and 6.1.1.4'
H H 0.0000 0.0000 'International Tables Vol C Tables 4.2.6.8 and 6.1.1.4'
N N 0.0061 0.0033 'International Tables Vol C Tables 4.2.6.8 and 6.1.1.4'
O O 0.0106 0.0060 'International Tables Vol C Tables 4.2.6.8 and 6.1.1.4'

loop_
_geom_angle_atom_site_label_1
_geom_angle_atom_site_label_2
_geom_angle_atom_site_label_3
_geom_angle
C5 N1 N2 105.4(8)
C3 N2 N1 108.3(9)
N2 C3 N4 108.9(10)
N2 C3 H3 125.5
N4 C3 H3 125.5
C5 N4 C3 107.0(9)
C5 N4 N6 119.1(8)
C3 N4 N6 133.6(9)
N1 C5 N4 110.4(9)
N1 C5 H5 124.8
N4 C5 H5 124.8
C7 N6 N4 117.3(9)
N6 C7 C8 121.0(10)
N6 C7 H7 119.5
C8 C7 H7 119.5
C9 C8 C13 118.8(9)
C9 C8 C7 122.3(10)
C13 C8 C7 118.9(10)
C10 C9 O14 121.3(10)
C10 C9 C8 120.5(10)
O14 C9 C8 118.1(10)
C11 C10 C9 119.6(10)
C11 C10 H10 120.2
C9 C10 H10 120.2
C10 C11 O15 123.5(10)
C10 C11 C12 121.3(10)
O15 C11 C12 115.2(10)
C13 C12 C11 120.0(10)
C13 C12 H12 120.0
C11 C12 H12 120.0
C12 C13 C8 119.8(10)
C12 C13 H13 120.1
C8 C13 H13 120.1
C9 O14 H14 109.5
C11 O15 H15 109.5

loop_
_geom_bond_atom_site_label_1
_geom_bond_atom_site_label_2
_geom_bond_distance
N1 C5 1.322(12)
N1 N2 1.400(11)
N2 C3 1.298(12)
C3 N4 1.355(11)
C3 H3 0.9300
N4 C5 1.330(11)
N4 N6 1.395(10)
C5 H5 0.9300
N6 C7 1.283(12)
C7 C8 1.467(13)
C7 H7 0.9300
C8 C9 1.377(13)
C8 C13 1.391(13)
C9 C10 1.359(13)
C9 O14 1.371(11)
C10 C11 1.357(13)
C10 H10 0.9300
C11 O15 1.376(11)
C11 C12 1.354(13)
C12 C13 1.358(13)
C12 H12 0.9300
C13 H13 0.9300
O14 H14 0.8200
O15 H15 0.8200

loop_
_geom_torsion_atom_site_label_1
_geom_torsion_atom_site_label_2
_geom_torsion_atom_site_label_3
_geom_torsion_atom_site_label_4
_geom_torsion
C5 N1 N2 C3 -0.5(12)
N1 N2 C3 N4 0.8(13)
N2 C3 N4 C5 -0.9(13)
N2 C3 N4 N6 -175.2(11)
N2 N1 C5 N4 0.0(13)
C3 N4 C5 N1 0.5(14)
N6 N4 C5 N1 175.9(9)
C5 N4 N6 C7 174.1(11)
C3 N4 N6 C7 -12.0(17)
N4 N6 C7 C8 177.3(9)
N6 C7 C8 C9 170.2(12)
N6 C7 C8 C13 -8.2(17)
C13 C8 C9 C10 1.8(17)
C7 C8 C9 C10 -176.5(11)
C13 C8 C9 O14 177.9(10)
C7 C8 C9 O14 -0.4(16)
O14 C9 C10 C11 -176.9(11)
C8 C9 C10 C11 -0.9(18)
C9 C10 C11 O15 179.2(11)
C9 C10 C11 C12 0.6(19)
C10 C11 C12 C13 -1.3(19)
O15 C11 C12 C13 -179.9(11)
C11 C12 C13 C8 2.1(18)
C9 C8 C13 C12 -2.4(17)
C7 C8 C13 C12 176.0(11)
